data_2211538
loop_
_publ_author_name
'Zhang, Shi-Guo'
'Li, Wei-Nan'
'Shi, Jing-Min'

_publ_section_title
;
 Bis(\m-4-methoxypyridine
 <i>N</i>-oxide-\k^2^<i>O</i>:<i>O</i>)bis[dibromocopper(II)]
;
_journal_coeditor_code NG2142
_journal_issue 12
_journal_name_full 'Acta Crystallographica Section E'
_journal_page_first m3181
_journal_page_last m3182
_journal_paper_doi 10.1107/S1600536806045326
_journal_volume 62
_journal_year 2006
_chemical_formula_iupac '[Cu2 Br4 (C6 H7 N O2)2]'
_chemical_formula_moiety 'C12 H14 Br4 Cu2 N2 O4'
_chemical_formula_sum 'C12 H14 Br4 Cu2 N2 O4'
_chemical_formula_weight 696.97
_chemical_name_systematic
;
Bis(\m-4-methoxypyridine N-oxide-\k^2^O:O)bis[dibromocopper(II)]
;
_space_group_IT_number 14
_symmetry_cell_setting monoclinic
_symmetry_space_group_name_Hall '-P 2ybc'
_symmetry_space_group_name_H-M 'P 1 21/c 1'
_atom_sites_solution_hydrogens geom
_atom_sites_solution_primary direct
_atom_sites_solution_secondary difmap
_audit_creation_method SHELXL97
_cell_angle_alpha 90.00
_cell_angle_beta 90.962(4)
_cell_angle_gamma 90.00
_cell_formula_units_Z 2
_cell_length_a 12.102(3)
_cell_length_b 10.054(3)
_cell_length_c 7.767(2)
_cell_measurement_reflns_used 1100
_cell_measurement_temperature 298(2)
_cell_measurement_theta_max 24.8615
_cell_measurement_theta_min 2.634
_cell_volume 944.9(4)
_computing_cell_refinement 'SAINT (Bruker, 1997)'
_computing_data_collection 'SMART (Bruker, 1997)'
_computing_data_reduction SAINT
_computing_molecular_graphics SHELXTL
_computing_publication_material SHELXTL
_computing_structure_refinement SHELXTL
_computing_structure_solution 'SHELXTL  (Bruker, 2001)'
_diffrn_ambient_temperature 298(2)
_diffrn_measured_fraction_theta_full 0.998
_diffrn_measured_fraction_theta_max 0.998
_diffrn_measurement_device_type 'Bruker SMART APEX CCD area-detector'
_diffrn_measurement_method '\f and \w'
_diffrn_radiation_monochromator graphite
_diffrn_radiation_source 'fine-focus sealed tube'
_diffrn_radiation_type MoK\a
_diffrn_radiation_wavelength 0.71073
_diffrn_reflns_av_R_equivalents 0.0807
_diffrn_reflns_av_sigmaI/netI 0.1160
_diffrn_reflns_limit_h_max 14
_diffrn_reflns_limit_h_min -14
_diffrn_reflns_limit_k_max 8
_diffrn_reflns_limit_k_min -11
_diffrn_reflns_limit_l_max 9
_diffrn_reflns_limit_l_min -9
_diffrn_reflns_number 4667
_diffrn_reflns_theta_full 25.02
_diffrn_reflns_theta_max 25.02
_diffrn_reflns_theta_min 2.63
_exptl_absorpt_coefficient_mu 10.726
_exptl_absorpt_correction_T_max 0.5654
_exptl_absorpt_correction_T_min 0.2960
_exptl_absorpt_correction_type multi-scan
_exptl_absorpt_process_details '(SADABS; Sheldrick, 1996)'
_exptl_crystal_colour red
_exptl_crystal_density_diffrn 2.450
_exptl_crystal_density_method 'not measured'
_exptl_crystal_description prism
_exptl_crystal_F_000 660
_exptl_crystal_size_max 0.15
_exptl_crystal_size_mid 0.12
_exptl_crystal_size_min 0.06
_refine_diff_density_max 1.181
_refine_diff_density_min -0.896
_refine_ls_extinction_method none
_refine_ls_goodness_of_fit_ref 1.131
_refine_ls_hydrogen_treatment constr
_refine_ls_matrix_type full
_refine_ls_number_parameters 110
_refine_ls_number_reflns 1664
_refine_ls_number_restraints 6
_refine_ls_restrained_S_all 1.129
_refine_ls_R_factor_all 0.0814
_refine_ls_R_factor_gt 0.0676
_refine_ls_shift/su_max 0.001
_refine_ls_shift/su_mean 0.001
_refine_ls_structure_factor_coef Fsqd
_refine_ls_weighting_details 'calc w = 1/[\s^2^(Fo^2^)] where P=(Fo^2^+2Fc^2^)/3'
_refine_ls_weighting_scheme calc
_refine_ls_wR_factor_gt 0.1462
_refine_ls_wR_factor_ref 0.1527
_reflns_number_gt 1391
_reflns_number_total 1664
_reflns_threshold_expression I>2\s(I)
_cod_data_source_file ng2142.cif
_cod_data_source_block I
_cod_depositor_comments
;
The following automatic conversions were performed:
'_symmetry_cell_setting' value 'Monoclinic' changed to 'monoclinic'
according to '/home/saulius/struct/CIF-dictionaries/cif_core.dic'
dictionary named 'cif_core.dic' version 2.4.1 from
2010-06-29.

'_geom_bond_publ_flag' value 'Y' changed to 'y' according to
'/home/saulius/struct/CIF-dictionaries/cif_core.dic' dictionary named
'cif_core.dic' version 2.4.1 from 2010-06-29 (3 times).

Automatic conversion script
Id: cif_fix_enum 1527 2010-12-29 10:47:43Z saulius 

The following automatic conversions were performed:

'_symmetry_cell_setting' value 'Monoclinic' changed to 'monoclinic'
according to /home/saulius/struct/CIF-dictionaries/cif_core.dic
dictionary named 'cif_core.dic' version 2.4.1 from
2010-06-29.

'_geom_bond_publ_flag' value 'Y' changed to 'y'
according to /home/saulius/struct/CIF-dictionaries/cif_core.dic
dictionary named 'cif_core.dic' version 2.4.1 from 2010-06-29 (3
times).

Automatic conversion script
Id: cif_fix_values 1715 2011-07-08 13:25:40Z adriana 
;
_cod_original_sg_symbol_H-M 'P 21/c'
_cod_database_code 2211538
_cod_database_fobs_code 2211538

loop_
_symmetry_equiv_pos_as_xyz
'x, y, z'
'-x, y+1/2, -z+1/2'
'-x, -y, -z'
'x, -y-1/2, z-1/2'

loop_
_atom_site_type_symbol
_atom_site_label
_atom_site_fract_x
_atom_site_fract_y
_atom_site_fract_z
_atom_site_U_iso_or_equiv
_atom_site_adp_type
_atom_site_calc_flag
_atom_site_refinement_flags
_atom_site_occupancy
Cu Cu1 0.57818(9) 0.57752(11) 0.13950(15) 0.0254(4) Uani d . 1
Br Br2 0.77071(9) 0.58993(11) 0.16952(14) 0.0377(4) Uani d . 1
Br Br1 0.53360(9) 0.68205(11) 0.39793(13) 0.0376(4) Uani d . 1
N N1 0.3333(6) 0.5637(7) 0.1655(9) 0.0232(18) Uani d . 1
C C1 0.2825(8) 0.4740(10) 0.2679(12) 0.030(2) Uani d . 1
H H4 0.3115 0.3889 0.2815 0.036 Uiso calc R 1
O O1 0.4236(5) 0.5264(7) 0.0789(8) 0.0279(15) Uani d . 1
C C3 0.1451(7) 0.6368(10) 0.3307(11) 0.023(2) Uani d . 1
O O2 0.0513(6) 0.6635(7) 0.4099(9) 0.044(2) Uani d . 1
C C5 0.2945(7) 0.6877(9) 0.1470(11) 0.023(2) Uani d . 1
H H1 0.3309 0.7476 0.0765 0.027 Uiso calc R 1
C C2 0.1884(8) 0.5098(11) 0.3511(12) 0.033(2) Uani d . 1
H H3 0.1531 0.4488 0.4215 0.039 Uiso calc R 1
C C6 0.0010(11) 0.7900(12) 0.3837(15) 0.050(3) Uani d U 1
H H5A 0.0496 0.8585 0.4259 0.075 Uiso calc R 1
H H6B -0.0674 0.7936 0.4445 0.075 Uiso calc R 1
H H7C -0.0133 0.8033 0.2629 0.075 Uiso calc R 1
C C4 0.2025(8) 0.7265(10) 0.2301(12) 0.029(2) Uani d . 1
H H2 0.1777 0.8137 0.2197 0.035 Uiso calc R 1

loop_
_atom_site_aniso_label
_atom_site_aniso_U_11
_atom_site_aniso_U_22
_atom_site_aniso_U_33
_atom_site_aniso_U_12
_atom_site_aniso_U_13
_atom_site_aniso_U_23
Cu1 0.0218(7) 0.0233(7) 0.0313(7) -0.0013(5) 0.0060(5) -0.0102(5)
Br2 0.0252(7) 0.0423(7) 0.0456(7) -0.0044(5) 0.0013(5) -0.0066(5)
Br1 0.0373(7) 0.0385(7) 0.0373(6) -0.0043(5) 0.0071(5) -0.0173(5)
N1 0.022(5) 0.022(5) 0.026(4) 0.002(3) 0.004(3) -0.009(3)
C1 0.041(6) 0.019(5) 0.030(5) -0.001(5) 0.011(4) 0.006(4)
O1 0.014(3) 0.032(4) 0.039(4) 0.003(3) 0.015(3) -0.014(3)
C3 0.016(5) 0.034(6) 0.021(5) 0.007(4) 0.001(4) -0.006(4)
O2 0.026(4) 0.048(5) 0.059(5) 0.009(4) 0.011(4) -0.005(4)
C5 0.023(5) 0.016(5) 0.029(5) 0.002(4) 0.011(4) 0.000(4)
C2 0.033(6) 0.034(7) 0.032(5) -0.008(5) 0.011(4) -0.004(5)
C6 0.050(3) 0.050(3) 0.050(3) 0.0007(10) 0.0010(10) -0.0004(10)
C4 0.029(6) 0.024(6) 0.034(5) 0.008(4) 0.003(4) -0.001(4)

loop_
_atom_type_symbol
_atom_type_description
_atom_type_scat_dispersion_real
_atom_type_scat_dispersion_imag
_atom_type_scat_source
C C 0.0033 0.0016 'International Tables Vol C Tables 4.2.6.8 and 6.1.1.4'
H H 0.0000 0.0000 'International Tables Vol C Tables 4.2.6.8 and 6.1.1.4'
N N 0.0061 0.0033 'International Tables Vol C Tables 4.2.6.8 and 6.1.1.4'
O O 0.0106 0.0060 'International Tables Vol C Tables 4.2.6.8 and 6.1.1.4'
Cu Cu 0.3201 1.2651 'International Tables Vol C Tables 4.2.6.8 and 6.1.1.4'
Br Br -0.2901 2.4595 'International Tables Vol C Tables 4.2.6.8 and 6.1.1.4'

loop_
_geom_angle_atom_site_label_1
_geom_angle_atom_site_label_2
_geom_angle_atom_site_label_3
_geom_angle_site_symmetry_1
_geom_angle_site_symmetry_3
_geom_angle
O1 Cu1 O1 . 3_665 70.5(3)
O1 Cu1 Br1 . . 95.15(17)
O1 Cu1 Br1 3_665 . 165.46(18)
O1 Cu1 Br2 . . 165.45(18)
O1 Cu1 Br2 3_665 . 96.27(18)
Br1 Cu1 Br2 . . 97.71(5)
C5 N1 O1 . . 119.5(7)
C5 N1 C1 . . 121.4(8)
O1 N1 C1 . . 119.1(8)
N1 C1 C2 . . 119.4(9)
N1 C1 H4 . . 120.3
C2 C1 H4 . . 120.3
N1 O1 Cu1 . . 125.3(5)
N1 O1 Cu1 . 3_665 125.1(5)
Cu1 O1 Cu1 . 3_665 109.5(3)
O2 C3 C4 . . 124.8(9)
O2 C3 C2 . . 117.1(9)
C4 C3 C2 . . 118.1(9)
C3 O2 C6 . . 118.7(9)
N1 C5 C4 . . 120.4(9)
N1 C5 H1 . . 119.8
C4 C5 H1 . . 119.8
C1 C2 C3 . . 120.2(9)
C1 C2 H3 . . 119.9
C3 C2 H3 . . 119.9
O2 C6 H5A . . 109.5
O2 C6 H6B . . 109.5
H5A C6 H6B . . 109.5
O2 C6 H7C . . 109.5
H5A C6 H7C . . 109.5
H6B C6 H7C . . 109.5
C5 C4 C3 . . 120.4(9)
C5 C4 H2 . . 119.8
C3 C4 H2 . . 119.8

loop_
_geom_bond_atom_site_label_1
_geom_bond_atom_site_label_2
_geom_bond_site_symmetry_2
_geom_bond_distance
_geom_bond_publ_flag
Cu1 O1 . 1.989(6) y
Cu1 O1 3_665 1.992(6) ?
Cu1 Br1 . 2.3368(15) y
Cu1 Br2 . 2.3411(16) y
N1 C5 . 1.339(11) ?
N1 O1 . 1.346(9) ?
N1 C1 . 1.356(12) ?
C1 C2 . 1.367(13) ?
C1 H4 . 0.9300 ?
O1 Cu1 3_665 1.992(6) ?
C3 O2 . 1.328(11) ?
C3 C4 . 1.387(13) ?
C3 C2 . 1.389(13) ?
O2 C6 . 1.424(12) ?
C5 C4 . 1.353(12) ?
C5 H1 . 0.9300 ?
C2 H3 . 0.9300 ?
C6 H5A . 0.9600 ?
C6 H6B . 0.9600 ?
C6 H7C . 0.9600 ?
C4 H2 . 0.9300 ?

loop_
_geom_hbond_atom_site_label_D
_geom_hbond_atom_site_label_H
_geom_hbond_atom_site_label_A
_geom_hbond_site_symmetry_A
_geom_hbond_distance_DH
_geom_hbond_distance_HA
_geom_hbond_distance_DA
_geom_hbond_angle_DHA
C5 H1 Br1 4_575 0.93 2.92 3.744(9) 147.8
C6 H6B Br2 4_476 0.96 2.90 3.790(12) 155.5

loop_
_geom_torsion_atom_site_label_1
_geom_torsion_atom_site_label_2
_geom_torsion_atom_site_label_3
_geom_torsion_atom_site_label_4
_geom_torsion_site_symmetry_1
_geom_torsion_site_symmetry_4
_geom_torsion
C5 N1 C1 C2 . . 1.5(14)
O1 N1 C1 C2 . . -177.5(8)
C5 N1 O1 Cu1 . . 75.9(9)
C1 N1 O1 Cu1 . . -105.0(8)
C5 N1 O1 Cu1 . 3_665 -99.3(8)
C1 N1 O1 Cu1 . 3_665 79.7(9)
O1 Cu1 O1 N1 3_665 . -175.9(9)
Br1 Cu1 O1 N1 . . 6.6(7)
Br2 Cu1 O1 N1 . . 158.6(6)
O1 Cu1 O1 Cu1 3_665 3_665 0.0
Br1 Cu1 O1 Cu1 . 3_665 -177.5(3)
Br2 Cu1 O1 Cu1 . 3_665 -25.5(10)
C4 C3 O2 C6 . . 3.9(14)
C2 C3 O2 C6 . . -176.3(8)
O1 N1 C5 C4 . . 178.7(8)
C1 N1 C5 C4 . . -0.3(14)
N1 C1 C2 C3 . . 0.0(15)
O2 C3 C2 C1 . . 177.6(9)
C4 C3 C2 C1 . . -2.6(14)
N1 C5 C4 C3 . . -2.3(14)
O2 C3 C4 C5 . . -176.4(9)
C2 C3 C4 C5 . . 3.7(14)
